data_4342502
loop_
_publ_author_name
'Clarke, Samantha M.'
'Freedman, Danna E.'

_publ_section_title
;
 (BiSe)1.23CrSe2 and (BiSe)1.22(Cr1.2Se2)2: Magnetic Anisotropy in the
 First Structurally Characterized Bi-Se-Cr Ternary Compounds.
;
_journal_issue 6
_journal_name_full 'Inorganic chemistry'
_journal_page_first 2765
_journal_page_last 2771
_journal_paper_doi 10.1021/ic5029178
_journal_volume 54
_journal_year 2015
_chemical_formula_moiety '0.13(Bi12 Cr24 Se52)'
_chemical_formula_sum 'Bi1.5 Cr3 Se6.5'
_chemical_formula_weight 982.71
_chemical_name_systematic 'Bismuth Chromium Selenide'
_space_group_crystal_system monoclinic
_space_group_IT_number 8
_space_group_name_Hall 'C -2y'
_space_group_name_H-M_alt 'C 1 m 1'
_symmetry_space_group_name_Hall 'C -2y'
_symmetry_space_group_name_H-M 'C 1 m 1'
_atom_sites_solution_primary direct
_audit_creation_date 2014-10-31
_audit_creation_method
;
Olex2 1.2
(compiled 2014.09.19 svn.r3010 for OlexSys, GUI svn.r4874)
;
_cell_angle_alpha 90
_cell_angle_beta 93.537(7)
_cell_angle_gamma 90
_cell_formula_units_Z 8
_cell_length_a 6.2044(5)
_cell_length_b 17.9594(16)
_cell_length_c 17.2313(15)
_cell_measurement_reflns_used 2743
_cell_measurement_temperature 250
_cell_measurement_theta_max 67.33
_cell_measurement_theta_min 8.14
_cell_volume 1916.4(3)
_computing_molecular_graphics 'Olex2 (Dolomanov et al., 2009)'
_computing_publication_material 'Olex2 (Dolomanov et al., 2009)'
_computing_structure_refinement 'XL (Sheldrick, 2008)'
_computing_structure_solution 'ShelXT (Sheldrick, 2008)'
_diffrn_ambient_temperature 249.99
_diffrn_detector 'Bruker APEX2 area detector'
_diffrn_detector_area_resol_mean 7.9
_diffrn_detector_type 'CCD area detector'
_diffrn_measured_fraction_theta_full 0.958
_diffrn_measured_fraction_theta_max 0.961
_diffrn_measurement_device 'three-circle diffractometer'
_diffrn_measurement_device_type 'Bruker APEX-II CCD'
_diffrn_measurement_method '\f and \w scans'
_diffrn_radiation_monochromator 'mirror optics'
_diffrn_radiation_probe x-ray
_diffrn_radiation_type CuK\a
_diffrn_radiation_wavelength 1.54178
_diffrn_reflns_av_R_equivalents 0.1123
_diffrn_reflns_av_unetI/netI 0.1014
_diffrn_reflns_Laue_measured_fraction_full 0.958
_diffrn_reflns_Laue_measured_fraction_max 0.961
_diffrn_reflns_limit_h_max 7
_diffrn_reflns_limit_h_min -7
_diffrn_reflns_limit_k_max 18
_diffrn_reflns_limit_k_min -20
_diffrn_reflns_limit_l_max 20
_diffrn_reflns_limit_l_min -20
_diffrn_reflns_number 9701
_diffrn_reflns_point_group_measured_fraction_full 0.882
_diffrn_reflns_point_group_measured_fraction_max 0.885
_diffrn_reflns_theta_full 67.679
_diffrn_reflns_theta_max 67.577
_diffrn_reflns_theta_min 4.925
_diffrn_source 'microfocus sealed X-ray tube'
_diffrn_source_type 'Incoatec I\ms'
_diffrn_standards_number 0
_exptl_absorpt_coefficient_mu 107.954
_exptl_absorpt_correction_T_max 0.7530
_exptl_absorpt_correction_T_min 0.3361
_exptl_absorpt_correction_type multi-scan
_exptl_absorpt_process_details
;
SADABS-2012/1 (Bruker,2012) was used for absorption correction.
wR2(int) was 0.1379 before and 0.0718 after correction.
The Ratio of minimum to maximum transmission is 0.4463.
The \l/2 correction factor is 0.0015.
;
_exptl_crystal_colour 'metallic grayish'
_exptl_crystal_colour_lustre metallic
_exptl_crystal_colour_modifier grayish
_exptl_crystal_density_diffrn 6.812
_exptl_crystal_description plate
_exptl_crystal_F_000 3340
_exptl_crystal_size_max 0.05
_exptl_crystal_size_mid 0.05
_exptl_crystal_size_min 0.02
_refine_diff_density_max 7.397
_refine_diff_density_min -4.034
_refine_diff_density_rms 1.011
_refine_ls_abs_structure_details
;
 Flack x determined using 550 quotients [(I+)-(I-)]/[(I+)+(I-)]
 (Parsons and Flack (2004), Acta Cryst. A60, s61).
;
_refine_ls_abs_structure_Flack 0.55(4)
_refine_ls_extinction_method none
_refine_ls_goodness_of_fit_ref 1.279
_refine_ls_hydrogen_treatment undef
_refine_ls_matrix_type full
_refine_ls_number_parameters 200
_refine_ls_number_reflns 3192
_refine_ls_number_restraints 140
_refine_ls_restrained_S_all 1.276
_refine_ls_R_factor_all 0.1770
_refine_ls_R_factor_gt 0.1179
_refine_ls_shift/su_max 0.000
_refine_ls_shift/su_mean 0.000
_refine_ls_structure_factor_coef Fsqd
_refine_ls_weighting_details 'w=1/[\s^2^(Fo^2^)+(0.2000P)^2^] where P=(Fo^2^+2Fc^2^)/3'
_refine_ls_weighting_scheme calc
_refine_ls_wR_factor_gt 0.3390
_refine_ls_wR_factor_ref 0.4036
_reflns_Friedel_coverage 0.837
_reflns_Friedel_fraction_full 0.806
_reflns_Friedel_fraction_max 0.808
_reflns_number_gt 1625
_reflns_number_total 3192
_reflns_threshold_expression 'I > 2\s(I)'
_cod_data_source_file ic5029178_si_002.cif
_cod_data_source_block c2
_cod_depositor_comments 'Adding full bibliography for 4342497--4342502.cif.'
_cod_original_formula_sum 'Bi1.50 Cr3 Se6.50'
_cod_database_code 4342502
_shelxl_version_number 2013-3
_shelx_space_group_comment
;
The symmetry employed for this shelxl refinement is uniquely defined
by the following loop, which should always be used as a source of
symmetry information in preference to the above space-group names.
They are only intended as comments.
;
_olex2_refinement_description
;
1. Rigid body (RIGU) restrains
 All non-hydrogen atoms
 with sigma for 1-2 distances of 0.004 and sigma for 1-3 distances of 0.004
2. Others
 Fixed Sof: Cr7(0.5) Cr8(0.33) Cr9(0.17)
;
_olex2_submission_special_instructions 'No special instructions were received'

loop_
_space_group_symop_operation_xyz
'x, y, z'
'x, -y, z'
'x+1/2, y+1/2, z'
'x+1/2, -y+1/2, z'

loop_
_atom_site_label
_atom_site_type_symbol
_atom_site_fract_x
_atom_site_fract_y
_atom_site_fract_z
_atom_site_U_iso_or_equiv
_atom_site_adp_type
_atom_site_occupancy
_atom_site_site_symmetry_order
_atom_site_calc_flag
_atom_site_refinement_flags_posn
_atom_site_refinement_flags_adp
_atom_site_refinement_flags_occupancy
Bi1 Bi 1.8884(12) 0.3327(5) 0.0792(5) 0.082(2) Uani 1 1 d . . .
Bi2 Bi 1.4452(12) 0.3342(4) 0.2666(5) 0.0673(19) Uani 1 1 d . . .
Bi3 Bi 1.4326(17) 0.5000 0.0724(6) 0.105(4) Uani 1 2 d S T P
Bi4 Bi 0.9798(16) 0.5000 0.2721(6) 0.081(3) Uani 1 2 d S T P
Cr1 Cr 0.441(2) 0.5000 0.8401(8) 0.003(3) Uiso 1 2 d S T P
Cr2 Cr 0.4457(19) 0.1002(7) 0.8431(6) 0.005(2) Uiso 1 1 d . . .
Cr3 Cr 0.436(2) 0.3003(7) 0.8445(7) 0.009(3) Uiso 1 1 d . . .
Cr4 Cr 0.883(2) 0.4001(8) 0.5047(8) 0.019(3) Uani 1 1 d . . .
Cr5 Cr 0.386(3) 0.5000 0.5056(10) 0.018(4) Uani 1 2 d S T P
Cr6 Cr 0.382(2) 0.3016(9) 0.5063(8) 0.020(3) Uani 1 1 d . . .
Cr7 Cr 0.406(4) 0.0987(13) 0.6712(15) 0.010(4) Uiso 0.5 1 d . . .
Cr8 Cr 0.896(6) 0.2022(19) 0.671(2) 0.005(6) Uiso 0.33 1 d . . .
Cr9 Cr 0.890(8) 0.0000 0.669(3) 0.017(10) Uiso 0.34 2 d S T P
Se1 Se 0.6227(11) 0.3996(4) 0.9248(5) 0.0071(18) Uani 1 1 d . . .
Se2 Se 0.6204(12) 0.2013(5) 0.9255(5) 0.0113(19) Uani 1 1 d . . .
Se3 Se 0.6241(16) 0.0000 0.9244(6) 0.008(2) Uani 1 2 d S T P
Se4 Se 0.7579(11) 0.3004(5) 0.7590(5) 0.0082(18) Uani 1 1 d . . .
Se5 Se 0.7585(11) 0.1003(4) 0.7578(4) 0.0071(18) Uani 1 1 d . . .
Se6 Se 0.7613(16) 0.5000 0.7583(6) 0.011(3) Uiso 1 2 d S T P
Se7 Se 1.0610(12) 0.3004(5) 0.5895(5) 0.014(2) Uani 1 1 d . . .
Se8 Se 0.5631(12) 0.3997(5) 0.5898(5) 0.014(2) Uani 1 1 d . . .
Se9 Se 0.0622(17) 0.5000 0.5895(6) 0.015(3) Uani 1 2 d S T P
Se10 Se 1.908(3) 0.5000 0.1069(9) 0.050(5) Uani 1 2 d S T P
Se11 Se 1.2057(14) 0.4010(5) 0.4226(4) 0.017(2) Uani 1 1 d . . .
Se12 Se 1.406(2) 0.3328(8) 0.1082(8) 0.053(4) Uani 1 1 d . . .
Se13 Se 1.425(2) 0.5000 0.2391(9) 0.042(4) Uani 1 2 d S T P
Se14 Se 1.935(2) 0.3334(8) 0.2399(8) 0.050(3) Uani 1 1 d . . .
Se15 Se 0.7016(13) 0.2991(5) 0.4234(5) 0.017(2) Uani 1 1 d . . .
Se16 Se 0.7032(17) 0.5000 0.4226(6) 0.017(3) Uani 1 2 d S T P

loop_
_atom_site_aniso_label
_atom_site_aniso_U_11
_atom_site_aniso_U_22
_atom_site_aniso_U_33
_atom_site_aniso_U_23
_atom_site_aniso_U_13
_atom_site_aniso_U_12
Bi1 0.068(4) 0.124(7) 0.054(3) 0.016(3) 0.005(3) 0.018(3)
Bi2 0.052(3) 0.101(5) 0.049(3) -0.014(3) 0.006(2) -0.002(3)
Bi3 0.089(8) 0.133(10) 0.085(7) 0.000 -0.057(6) 0.000
Bi4 0.078(6) 0.105(8) 0.067(5) 0.000 0.047(5) 0.000
Cr4 0.010(6) 0.030(8) 0.017(6) -0.003(5) 0.000(5) -0.001(4)
Cr5 0.010(7) 0.030(11) 0.012(7) 0.000 -0.008(6) 0.000
Cr6 0.014(6) 0.034(9) 0.012(6) -0.003(5) -0.003(5) 0.001(5)
Se1 0.003(3) 0.001(4) 0.017(4) 0.000(3) -0.001(3) 0.000(3)
Se2 0.005(4) 0.012(5) 0.018(4) 0.000(3) -0.001(3) 0.001(3)
Se3 0.007(5) 0.005(6) 0.012(5) 0.000 -0.002(4) 0.000
Se4 0.004(4) 0.006(4) 0.014(4) 0.002(3) 0.001(3) 0.001(3)
Se5 0.002(4) 0.003(4) 0.015(4) 0.000(3) -0.002(3) 0.001(3)
Se7 0.008(4) 0.023(5) 0.010(4) -0.004(3) 0.001(3) 0.003(3)
Se8 0.009(4) 0.020(5) 0.012(4) 0.004(3) -0.001(3) -0.002(3)
Se9 0.012(6) 0.018(7) 0.013(5) 0.000 -0.002(4) 0.000
Se10 0.045(9) 0.081(12) 0.023(7) 0.000 -0.004(6) 0.000
Se11 0.015(4) 0.027(6) 0.009(4) 0.000(3) -0.003(3) -0.005(3)
Se12 0.048(7) 0.072(9) 0.039(6) -0.007(6) 0.007(5) 0.008(5)
Se13 0.012(6) 0.068(10) 0.044(8) 0.000 -0.006(5) 0.000
Se14 0.043(6) 0.065(8) 0.042(6) 0.007(6) 0.001(5) 0.009(6)
Se15 0.011(4) 0.025(5) 0.016(4) -0.002(3) -0.001(3) 0.001(3)
Se16 0.011(5) 0.031(7) 0.010(5) 0.000 -0.004(4) 0.000

loop_
_atom_type_symbol
_atom_type_description
_atom_type_scat_dispersion_real
_atom_type_scat_dispersion_imag
_atom_type_scat_source
Bi Bi -4.0111 8.9310 'International Tables Vol C Tables 4.2.6.8 and 6.1.1.4'
Cr Cr -0.1635 2.4439 'International Tables Vol C Tables 4.2.6.8 and 6.1.1.4'
Se Se -0.7943 1.1372 'International Tables Vol C Tables 4.2.6.8 and 6.1.1.4'

loop_
_geom_angle_atom_site_label_1
_geom_angle_atom_site_label_2
_geom_angle_atom_site_label_3
_geom_angle
_geom_angle_site_symmetry_1
_geom_angle_site_symmetry_3
Se2 Bi1 Se12 68.1(3) 4_654 1_655
Se10 Bi1 Se2 107.9(4) . 4_654
Se10 Bi1 Se12 90.2(5) . .
Se10 Bi1 Se12 86.9(5) . 1_655
Se12 Bi1 Se2 86.2(4) 4 4_654
Se12 Bi1 Se2 129.7(4) . 4_654
Se12 Bi1 Se10 161.2(5) 4 .
Se12 Bi1 Se12 90.0(5) 4 .
Se12 Bi1 Se12 87.0(4) 4 1_655
Se12 Bi1 Se12 161.7(5) . 1_655
Se14 Bi1 Se2 144.8(4) . 4_654
Se14 Bi1 Se10 80.7(5) . .
Se14 Bi1 Se12 78.6(4) . 1_655
Se14 Bi1 Se12 80.7(4) . 4
Se14 Bi1 Se12 83.1(4) . .
Se12 Bi2 Se13 81.5(4) . .
Se12 Bi2 Se14 80.1(4) . 1_455
Se12 Bi2 Se14 80.8(4) . 4_455
Se12 Bi2 Se14 83.0(4) . .
Se12 Bi2 Se15 151.2(4) . 1_655
Se13 Bi2 Se14 162.1(5) . 4_455
Se13 Bi2 Se14 90.7(4) . .
Se13 Bi2 Se14 87.2(4) . 1_455
Se13 Bi2 Se15 110.5(4) . 1_655
Se14 Bi2 Se14 89.1(4) 4_455 .
Se14 Bi2 Se14 87.9(4) 4_455 1_455
Se14 Bi2 Se14 163.1(5) . 1_455
Se14 Bi2 Se15 71.1(3) . 1_655
Se14 Bi2 Se15 86.3(4) 4_455 1_655
Se15 Bi2 Se14 125.2(3) 1_655 1_455
Se10 Bi3 Se3 136.1(5) . 3_554
Se10 Bi3 Se12 91.4(3) . 2_565
Se10 Bi3 Se12 91.4(3) . .
Se12 Bi3 Se3 97.3(3) 2_565 3_554
Se12 Bi3 Se3 97.3(3) . 3_554
Se12 Bi3 Se12 155.6(6) . 2_565
Se13 Bi3 Se3 140.9(5) . 3_554
Se13 Bi3 Se10 82.9(4) . .
Se13 Bi3 Se12 78.2(3) . 2_565
Se13 Bi3 Se12 78.2(3) . .
Se10 Bi4 Se14 79.1(3) 1_455 2_465
Se10 Bi4 Se14 79.1(3) 1_455 1_455
Se10 Bi4 Se16 138.6(6) 1_455 .
Se13 Bi4 Se10 84.0(5) . 1_455
Se13 Bi4 Se14 92.4(3) . 2_465
Se13 Bi4 Se14 92.4(3) . 1_455
Se13 Bi4 Se16 137.4(5) . .
Se14 Bi4 Se14 157.1(6) 1_455 2_465
Se14 Bi4 Se16 95.8(3) 1_455 .
Se14 Bi4 Se16 95.8(3) 2_465 .
Se3 Cr1 Se1 90.2(4) 3_455 2_565
Se3 Cr1 Se5 89.2(5) 3_455 4_455
Se3 Cr1 Se5 89.2(5) 3_455 3_455
Se5 Cr1 Se1 179.2(6) 4_455 2_565
Se5 Cr1 Se1 89.1(2) 3_455 2_565
Se5 Cr1 Se5 91.4(6) 4_455 3_455
Se6 Cr1 Se1 89.0(5) . 2_565
Se6 Cr1 Se3 178.9(7) . 3_455
Se6 Cr1 Se5 91.6(5) . 3_455
Se6 Cr1 Se5 91.6(5) . 4_455
Se1 Cr2 Se4 88.0(4) 4_455 4_455
Se2 Cr2 Se1 90.8(4) . 4_455
Se2 Cr2 Se4 88.9(4) . 4_455
Se3 Cr2 Se1 91.6(4) . 4_455
Se3 Cr2 Se2 92.5(4) . .
Se3 Cr2 Se4 178.5(6) . 4_455
Se3 Cr2 Se5 89.8(5) . .
Se5 Cr2 Se1 178.1(5) . 4_455
Se5 Cr2 Se2 90.5(4) . .
Se5 Cr2 Se4 90.6(4) . 4_455
Se1 Cr3 Se4 177.6(6) . 4_455
Se1 Cr3 Se5 89.6(5) . 4_455
Se2 Cr3 Se1 93.0(5) 4_455 .
Se2 Cr3 Se1 91.0(4) . .
Se2 Cr3 Se2 91.6(5) 4_455 .
Se2 Cr3 Se4 89.1(5) . 4_455
Se2 Cr3 Se4 89.3(5) 4_455 4_455
Se2 Cr3 Se5 177.6(6) . 4_455
Se2 Cr3 Se5 90.7(5) 4_455 4_455
Se5 Cr3 Se4 90.1(5) 4_455 4_455
Se7 Cr4 Se9 90.4(5) . 1_655
Se11 Cr4 Se7 89.8(5) . .
Se11 Cr4 Se9 89.1(5) . 1_655
Se15 Cr4 Se7 88.6(5) . .
Se15 Cr4 Se9 178.5(7) . 1_655
Se15 Cr4 Se11 92.1(5) . .
Se16 Cr4 Se7 178.9(7) . .
Se16 Cr4 Se9 89.0(5) . 1_655
Se16 Cr4 Se11 91.2(5) . .
Se16 Cr4 Se15 91.9(5) . .
Se8 Cr5 Se8 91.2(6) . 2_565
Se11 Cr5 Se8 89.1(3) 1_455 .
Se11 Cr5 Se8 89.1(3) 2_465 2_565
Se11 Cr5 Se8 179.2(8) 1_455 2_565
Se11 Cr5 Se8 179.2(8) 2_465 .
Se11 Cr5 Se11 90.6(6) 1_455 2_465
Se16 Cr5 Se8 90.0(5) . .
Se16 Cr5 Se8 90.0(5) . 2_565
Se16 Cr5 Se11 90.8(5) . 2_465
Se16 Cr5 Se11 90.8(5) . 1_455
Se8 Cr6 Se7 91.2(5) . 1_455
Se8 Cr6 Se11 89.6(6) . 1_455
Se8 Cr6 Se15 89.8(5) . .
Se8 Cr6 Se15 179.1(7) . 4_455
Se11 Cr6 Se7 90.1(5) 1_455 1_455
Se11 Cr6 Se15 91.0(5) 1_455 .
Se11 Cr6 Se15 91.3(5) 1_455 4_455
Se15 Cr6 Se7 178.5(8) . 1_455
Se15 Cr6 Se7 88.8(5) 4_455 1_455
Se15 Cr6 Se15 90.2(5) . 4_455
Se6 Cr7 Se4 89.6(9) 3_445 4_455
Se7 Cr7 Se4 89.1(8) 4_455 4_455
Se7 Cr7 Se6 177.3(13) 4_455 3_445
Se8 Cr7 Se4 90.0(8) 4_455 4_455
Se8 Cr7 Se6 91.2(10) 4_455 3_445
Se8 Cr7 Se7 91.1(8) 4_455 4_455
Se8 Cr7 Se9 92.2(9) 4_455 3_545
Se9 Cr7 Se4 177.8(12) 3_545 4_455
Se9 Cr7 Se6 90.1(8) 3_545 3_445
Se9 Cr7 Se7 91.2(9) 3_545 4_455
Se4 Cr8 Se5 90.6(12) . .
Se4 Cr8 Se8 175.1(16) . 4
Se5 Cr8 Se8 88.2(11) . 4
Se7 Cr8 Se4 93.0(12) 4_455 .
Se7 Cr8 Se4 90.6(11) . .
Se7 Cr8 Se5 175.4(16) . .
Se7 Cr8 Se5 91.2(12) 4_455 .
Se7 Cr8 Se7 93.2(12) 4_455 .
Se7 Cr8 Se8 90.2(12) . 4
Se7 Cr8 Se8 91.8(12) 4_455 4
Se5 Cr9 Se5 90.9(17) 2 .
Se5 Cr9 Se8 173(2) 2 4
Se5 Cr9 Se8 89.0(3) . 4
Se5 Cr9 Se8 89.0(3) 2 3_545
Se5 Cr9 Se8 173(2) . 3_545
Se8 Cr9 Se8 90.3(17) 3_545 4
Se9 Cr9 Se5 93.0(15) 3_545 2
Se9 Cr9 Se5 93.0(15) 3_545 .
Se9 Cr9 Se8 93.7(15) 3_545 3_545
Se9 Cr9 Se8 93.7(15) 3_545 4
Cr2 Se1 Cr1 91.1(5) 4 .
Cr3 Se1 Cr1 90.8(4) . .
Cr3 Se1 Cr2 92.8(4) . 4
Cr2 Se2 Bi1 97.6(4) . 4_356
Cr3 Se2 Bi1 152.9(4) 4 4_356
Cr3 Se2 Bi1 113.0(4) . 4_356
Cr3 Se2 Cr2 90.1(5) 4 .
Cr3 Se2 Cr2 91.8(5) . .
Cr3 Se2 Cr3 92.6(5) 4 .
Cr1 Se3 Bi3 90.6(5) 3_545 3_446
Cr2 Se3 Bi3 133.9(3) 2 3_446
Cr2 Se3 Bi3 133.9(3) . 3_446
Cr2 Se3 Cr1 90.6(4) 2 3_545
Cr2 Se3 Cr1 90.6(4) . 3_545
Cr2 Se3 Cr2 92.3(6) . 2
Cr2 Se4 Cr3 91.1(5) 4 .
Cr2 Se4 Cr3 90.1(5) 4 4
Cr2 Se4 Cr7 70.8(6) 4 4
Cr2 Se4 Cr8 133.4(8) 4 4_455
Cr3 Se4 Cr3 89.5(5) 4 .
Cr3 Se4 Cr7 131.4(7) . 4
Cr3 Se4 Cr7 133.3(7) 4 4
Cr3 Se4 Cr8 70.3(8) . 4_455
Cr3 Se4 Cr8 130.2(9) 4 4_455
Cr7 Se4 Cr8 89.8(9) 4 4_455
Cr8 Se4 Cr2 132.7(9) . 4
Cr8 Se4 Cr3 72.5(9) . 4
Cr8 Se4 Cr3 130.9(9) . .
Cr8 Se4 Cr7 89.6(10) . 4
Cr8 Se4 Cr8 87.1(11) . 4_455
Cr1 Se5 Cr3 90.5(5) 3_545 4
Cr1 Se5 Cr7 130.9(7) 3_545 .
Cr1 Se5 Cr8 133.8(9) 3_545 .
Cr1 Se5 Cr9 71.4(10) 3_545 .
Cr2 Se5 Cr1 90.4(5) . 3_545
Cr2 Se5 Cr3 88.7(4) . 4
Cr2 Se5 Cr7 71.2(7) . .
Cr2 Se5 Cr8 130.2(9) . .
Cr2 Se5 Cr9 130.1(10) . .
Cr3 Se5 Cr7 132.3(6) 4 .
Cr3 Se5 Cr8 72.1(9) 4 .
Cr8 Se5 Cr7 88.3(10) . .
Cr9 Se5 Cr3 135.5(11) . 4
Cr9 Se5 Cr7 86.3(13) . .
Cr9 Se5 Cr8 91.4(12) . .
Cr1 Se6 Cr2 91.3(4) . 4
Cr1 Se6 Cr2 91.3(4) . 3
Cr1 Se6 Cr7 131.1(6) . 3
Cr1 Se6 Cr7 131.1(6) . 4
Cr2 Se6 Cr2 90.0(6) 3 4
Cr7 Se6 Cr2 132.4(8) 4 3
Cr7 Se6 Cr2 132.4(8) 3 4
Cr7 Se6 Cr2 71.4(7) 3 3
Cr7 Se6 Cr2 71.4(6) 4 4
Cr7 Se6 Cr7 89.3(11) 4 3
Cr4 Se7 Cr6 91.4(5) . 4
Cr4 Se7 Cr6 89.8(5) . 1_655
Cr4 Se7 Cr7 69.3(7) . 4
Cr6 Se7 Cr6 91.0(5) 1_655 4
Cr7 Se7 Cr6 131.7(7) 4 4
Cr7 Se7 Cr6 130.8(8) 4 1_655
Cr8 Se7 Cr4 130.0(9) . .
Cr8 Se7 Cr4 132.5(9) 4 .
Cr8 Se7 Cr6 69.7(9) 4 1_655
Cr8 Se7 Cr6 129.7(9) 4 4
Cr8 Se7 Cr6 133.3(9) . 1_655
Cr8 Se7 Cr6 68.2(9) . 4
Cr8 Se7 Cr7 90.6(11) . 4
Cr8 Se7 Cr7 91.9(11) 4 4
Cr8 Se7 Cr8 91.6(11) 4 .
Cr4 Se8 Cr8 132.4(9) . 4_455
Cr4 Se8 Cr9 132.9(10) . 3_455
Cr5 Se8 Cr4 89.7(6) . .
Cr5 Se8 Cr8 130.4(9) . 4_455
Cr5 Se8 Cr9 67.7(11) . 3_455
Cr6 Se8 Cr4 90.6(5) . .
Cr6 Se8 Cr5 90.5(5) . .
Cr6 Se8 Cr8 68.1(9) . 4_455
Cr6 Se8 Cr9 128.3(12) . 3_455
Cr7 Se8 Cr4 69.7(7) 4 .
Cr7 Se8 Cr5 130.3(7) 4 .
Cr7 Se8 Cr6 132.5(7) 4 .
Cr7 Se8 Cr8 93.5(9) 4 4_455
Cr7 Se8 Cr9 93.7(13) 4 3_455
Cr9 Se8 Cr8 90.7(13) 3_455 4_455
Cr4 Se9 Cr4 90.4(7) 1_455 2_465
Cr4 Se9 Cr5 90.3(5) 2_465 .
Cr4 Se9 Cr5 90.3(5) 1_455 .
Cr7 Se9 Cr4 69.5(7) 3_455 2_465
Cr7 Se9 Cr4 131.1(8) 3_455 1_455
Cr7 Se9 Cr4 69.5(7) 4_455 1_455
Cr7 Se9 Cr4 131.1(8) 4_455 2_465
Cr7 Se9 Cr5 131.9(7) 4_455 .
Cr7 Se9 Cr5 131.9(7) 3_455 .
Cr7 Se9 Cr7 90.5(12) 3_455 4_455
Cr9 Se9 Cr4 131.5(5) 3_455 2_465
Cr9 Se9 Cr4 131.5(5) 3_455 1_455
Cr9 Se9 Cr5 69.6(13) 3_455 .
Cr9 Se9 Cr7 91.3(11) 3_455 4_455
Cr9 Se9 Cr7 91.3(11) 3_455 3_455
Bi1 Se10 Bi1 161.7(6) . 2_565
Bi3 Se10 Bi1 86.5(3) . 2_565
Bi3 Se10 Bi1 86.5(3) . .
Bi4 Se10 Bi1 99.1(3) 1_655 .
Bi4 Se10 Bi1 99.1(3) 1_655 2_565
Bi4 Se10 Bi3 107.0(6) 1_655 .
Cr5 Se11 Cr4 91.6(6) 1_655 .
Cr5 Se11 Cr6 90.8(5) 1_655 1_655
Cr6 Se11 Cr4 90.3(5) 1_655 .
Bi1 Se12 Bi1 87.0(4) 4_455 1_455
Bi1 Se12 Bi1 161.7(5) . 1_455
Bi1 Se12 Bi1 90.0(4) 4_455 .
Bi1 Se12 Bi3 158.8(5) 4_455 .
Bi1 Se12 Bi3 84.4(4) . .
Bi2 Se12 Bi1 97.8(5) . .
Bi2 Se12 Bi1 100.1(5) . 4_455
Bi2 Se12 Bi1 100.5(4) . 1_455
Bi2 Se12 Bi3 100.9(5) . .
Bi3 Se12 Bi1 91.9(4) . 1_455
Bi2 Se13 Bi2 161.6(6) 2_565 .
Bi3 Se13 Bi2 98.8(3) . 2_565
Bi3 Se13 Bi2 98.8(3) . .
Bi4 Se13 Bi2 90.0(3) . .
Bi4 Se13 Bi2 90.0(3) . 2_565
Bi4 Se13 Bi3 105.9(5) . .
Bi1 Se14 Bi2 96.0(4) . .
Bi1 Se14 Bi2 100.8(4) . 1_655
Bi1 Se14 Bi2 98.4(5) . 4
Bi1 Se14 Bi4 100.9(5) . 1_655
Bi2 Se14 Bi2 163.1(5) . 1_655
Bi2 Se14 Bi2 89.6(4) 4 .
Bi2 Se14 Bi2 88.4(4) 4 1_655
Bi2 Se14 Bi4 160.1(5) 4 1_655
Bi4 Se14 Bi2 83.7(4) 1_655 1_655
Bi4 Se14 Bi2 92.7(4) 1_655 .
Cr4 Se15 Bi2 121.6(5) . 1_455
Cr4 Se15 Cr6 90.7(5) . .
Cr4 Se15 Cr6 91.9(5) . 4
Cr6 Se15 Bi2 145.2(5) 4 1_455
Cr6 Se15 Bi2 96.4(4) . 1_455
Cr6 Se15 Cr6 91.6(5) . 4
Cr4 Se16 Bi4 102.4(4) 2_565 .
Cr4 Se16 Bi4 102.4(4) . .
Cr4 Se16 Cr4 91.6(7) 2_565 .
Cr5 Se16 Bi4 160.7(6) . .
Cr5 Se16 Cr4 90.9(5) . 2_565
Cr5 Se16 Cr4 90.9(5) . .

loop_
_geom_bond_atom_site_label_1
_geom_bond_atom_site_label_2
_geom_bond_distance
_geom_bond_site_symmetry_2
Bi1 Se2 3.151(14) 4_654
Bi1 Se10 3.043(9) .
Bi1 Se12 3.015(17) 4
Bi1 Se12 3.221(15) 1_655
Bi1 Se12 3.063(15) .
Bi1 Se14 2.765(13) .
Bi2 Se12 2.725(13) .
Bi2 Se13 3.016(8) .
Bi2 Se14 3.170(15) 1_455
Bi2 Se14 3.046(15) 4_455
Bi2 Se14 3.102(14) .
Bi2 Se15 3.114(13) 1_655
Bi3 Se3 3.093(15) 3_554
Bi3 Se10 2.97(2) .
Bi3 Se12 3.073(15) 2_565
Bi3 Se12 3.073(15) .
Bi3 Se13 2.876(17) .
Bi4 Se10 2.855(16) 1_455
Bi4 Se13 2.855(17) .
Bi4 Se14 3.052(14) 2_465
Bi4 Se14 3.052(14) 1_455
Bi4 Se16 3.197(15) .
Cr1 Se1 2.540(12) 2_565
Cr1 Se3 2.514(17) 3_455
Cr1 Se5 2.516(13) 3_455
Cr1 Se5 2.516(13) 4_455
Cr1 Se6 2.508(18) .
Cr2 Se1 2.520(12) 4_455
Cr2 Se2 2.510(14) .
Cr2 Se3 2.497(13) .
Cr2 Se4 2.536(14) 4_455
Cr2 Se5 2.505(13) .
Cr3 Se1 2.498(15) .
Cr3 Se2 2.495(15) .
Cr3 Se2 2.473(14) 4_455
Cr3 Se4 2.542(15) 4_455
Cr3 Se5 2.535(14) 4_455
Cr4 Se7 2.522(16) .
Cr4 Se9 2.529(15) 1_655
Cr4 Se11 2.520(15) .
Cr4 Se15 2.514(16) .
Cr4 Se16 2.504(15) .
Cr5 Se8 2.521(13) .
Cr5 Se8 2.521(13) 2_565
Cr5 Se11 2.502(13) 1_455
Cr5 Se11 2.502(13) 2_465
Cr5 Se16 2.50(2) .
Cr6 Se7 2.524(15) 1_455
Cr6 Se8 2.497(17) .
Cr6 Se11 2.504(17) 1_455
Cr6 Se15 2.523(17) 4_455
Cr6 Se15 2.516(16) .
Cr7 Se4 2.57(3) 4_455
Cr7 Se6 2.52(3) 3_445
Cr7 Se7 2.52(3) 4_455
Cr7 Se8 2.48(3) 4_455
Cr7 Se9 2.50(3) 3_545
Cr8 Se4 2.51(4) .
Cr8 Se5 2.54(4) .
Cr8 Se7 2.43(4) 4_455
Cr8 Se7 2.51(4) .
Cr8 Se8 2.56(4) 4
Cr9 Se5 2.53(4) 2
Cr9 Se5 2.53(4) .
Cr9 Se8 2.54(4) 3_545
Cr9 Se8 2.54(4) 4
Cr9 Se9 2.38(5) 3_545
Se1 Cr2 2.520(13) 4
Se2 Bi1 3.152(14) 4_356
Se2 Cr3 2.473(14) 4
Se3 Bi3 3.093(15) 3_446
Se3 Cr1 2.514(17) 3_545
Se3 Cr2 2.497(13) 2
Se4 Cr2 2.536(14) 4
Se4 Cr3 2.542(15) 4
Se4 Cr7 2.57(3) 4
Se4 Cr8 2.63(4) 4_455
Se5 Cr1 2.516(13) 3_545
Se5 Cr3 2.535(15) 4
Se6 Cr2 2.545(13) 3
Se6 Cr2 2.545(13) 4
Se6 Cr7 2.52(3) 4
Se6 Cr7 2.52(3) 3
Se7 Cr6 2.524(16) 1_655
Se7 Cr6 2.540(17) 4
Se7 Cr7 2.52(3) 4
Se7 Cr8 2.43(4) 4
Se8 Cr7 2.48(3) 4
Se8 Cr8 2.56(4) 4_455
Se8 Cr9 2.54(4) 3_455
Se9 Cr4 2.529(15) 1_455
Se9 Cr4 2.529(15) 2_465
Se9 Cr7 2.50(3) 4_455
Se9 Cr7 2.50(3) 3_455
Se9 Cr9 2.38(5) 3_455
Se10 Bi1 3.043(9) 2_565
Se10 Bi4 2.855(16) 1_655
Se11 Cr5 2.502(14) 1_655
Se11 Cr6 2.504(17) 1_655
Se12 Bi1 3.221(15) 1_455
Se12 Bi1 3.015(17) 4_455
Se13 Bi2 3.016(8) 2_565
Se14 Bi2 3.046(15) 4
Se14 Bi2 3.170(15) 1_655
Se14 Bi4 3.052(14) 1_655
Se15 Bi2 3.114(13) 1_455
Se15 Cr6 2.523(17) 4
Se16 Cr4 2.504(16) 2_565
